data_1505138
loop_
_publ_author_name
'Gueta-Neyroud, Tal'
'Tumanskii, Boris'
'Kapon, Moshe'
'Eisen, Moris S.'

_publ_section_title
;
 Synthesis and Characterization of Dichlorotitanium Alkoxide Complex and
 Its Activity in the Polymerization of \a-Olefins
;
_journal_issue 15
_journal_name_full Macromolecules
_journal_page_first 5261
_journal_paper_doi 10.1021/ma070771o
_journal_volume 40
_journal_year 2007
_chemical_formula_moiety 'C12 H32 Cl4 O6 Ti2'
_chemical_formula_sum 'C12 H32 Cl4 O6 Ti2'
_chemical_formula_weight 509.98
_chemical_name_systematic
; 
 ? 
;
_space_group_IT_number 2
_symmetry_cell_setting triclinic
_symmetry_space_group_name_Hall '-P 1'
_symmetry_space_group_name_H-M 'P -1'
_atom_sites_solution_hydrogens geom
_atom_sites_solution_primary direct
_atom_sites_solution_secondary difmap
_audit_creation_method SHELXL-97
_cell_angle_alpha 63.082(10)
_cell_angle_beta 86.770(5)
_cell_angle_gamma 80.046(6)
_cell_formula_units_Z 1
_cell_length_a 7.1860(10)
_cell_length_b 9.5460(10)
_cell_length_c 9.8940(12)
_cell_measurement_reflns_used 1883
_cell_measurement_temperature 230.0(1)
_cell_measurement_theta_max 27.103
_cell_measurement_theta_min 1.018
_cell_volume 595.87(14)
_computing_cell_refinement 'HKL Scalepack (Otwinowski & Minor 1997)'
_computing_data_collection 'Nonius (1997), KappaCCD Collect Program'
_computing_data_reduction
;
HKL Denzo and Scalepack (Otwinowski & Minor 1997)
;
_computing_molecular_graphics
;
Molecular Structure Corporation (1999). 
ORTEP. TEXRAY Structure Analysis Package. 
MSC, 3200 Research Forest Drive, The 
Woodlands,TX 77381, USA.
;
_computing_publication_material 'SHELXL-97 (Sheldrick, 1997)'
_computing_structure_refinement 'SHELXL-97 (Sheldrick, 1997)'
_computing_structure_solution
;
S.Mackay, C.J.Gilmore, C.Edwards, M. Tremayne, N. Stuart, K.Shankland 
"maXus": a computer program for the solution and refinement of crystal 
structures from diffraction data University of Glasgow, Scotland, UK, 
Nonius BV, Delft, The Netherlands and MacScience Co. Ltd.,
Yokohama, Japan (1998)
;
_diffrn_ambient_temperature 230.0(1)
_diffrn_measured_fraction_theta_full 0.996
_diffrn_measured_fraction_theta_max 0.996
_diffrn_measurement_device_type KappaCCD
_diffrn_measurement_method CCD
_diffrn_radiation_monochromator graphite
_diffrn_radiation_source 'fine-focus sealed tube'
_diffrn_radiation_type MoK\a
_diffrn_radiation_wavelength 0.71073
_diffrn_reflns_av_R_equivalents 0.0366
_diffrn_reflns_av_sigmaI/netI 0.0854
_diffrn_reflns_limit_h_max 7
_diffrn_reflns_limit_h_min -8
_diffrn_reflns_limit_k_max 11
_diffrn_reflns_limit_k_min -11
_diffrn_reflns_limit_l_max 11
_diffrn_reflns_limit_l_min -11
_diffrn_reflns_number 3567
_diffrn_reflns_theta_full 25.05
_diffrn_reflns_theta_max 25.05
_diffrn_reflns_theta_min 2.31
_exptl_absorpt_coefficient_mu 1.139
_exptl_absorpt_correction_T_max 0.9666
_exptl_absorpt_correction_T_min 0.8213
_exptl_absorpt_correction_type none
_exptl_crystal_colour colorless
_exptl_crystal_density_diffrn 1.421
_exptl_crystal_density_method 'not measured'
_exptl_crystal_description plate
_exptl_crystal_F_000 264
_exptl_crystal_size_max 0.18
_exptl_crystal_size_mid 0.18
_exptl_crystal_size_min 0.03
_refine_diff_density_max 0.248
_refine_diff_density_min -0.242
_refine_diff_density_rms 0.049
_refine_ls_extinction_method none
_refine_ls_goodness_of_fit_ref 0.867
_refine_ls_hydrogen_treatment mixed
_refine_ls_matrix_type full
_refine_ls_number_parameters 128
_refine_ls_number_reflns 2099
_refine_ls_number_restraints 0
_refine_ls_restrained_S_all 0.867
_refine_ls_R_factor_all 0.0649
_refine_ls_R_factor_gt 0.0353
_refine_ls_shift/su_max 0.001
_refine_ls_shift/su_mean 0.000
_refine_ls_structure_factor_coef Fsqd
_refine_ls_weighting_details 'calc w=1/[\s^2^(Fo^2^)+(0.0283P)^2^+0.0000P] where P=(Fo^2^+2Fc^2^)/3'
_refine_ls_weighting_scheme calc
_refine_ls_wR_factor_gt 0.0838
_refine_ls_wR_factor_ref 0.0873
_reflns_number_gt 1259
_reflns_number_total 2099
_reflns_threshold_expression >2sigma(I)
_cod_data_source_file ma070771osi20070401_043104.cif
_cod_data_source_block tiethanola
_cod_original_cell_volume 595.88(13)
_cod_original_sg_symbol_H-M P-1
_cod_database_code 1505138

loop_
_symmetry_equiv_pos_as_xyz
'x, y, z'
'-x, -y, -z'

loop_
_atom_site_label
_atom_site_type_symbol
_atom_site_fract_x
_atom_site_fract_y
_atom_site_fract_z
_atom_site_U_iso_or_equiv
_atom_site_adp_type
_atom_site_occupancy
_atom_site_symmetry_multiplicity
_atom_site_calc_flag
_atom_site_refinement_flags
Ti Ti 0.48379(8) 0.40875(7) 0.68286(6) 0.0509(2) Uani 1 1 d .
Cl1 Cl 0.33771(12) 0.21175(10) 0.66907(9) 0.0636(3) Uani 1 1 d .
Cl2 Cl 0.24297(13) 0.46796(12) 0.82434(9) 0.0770(3) Uani 1 1 d .
O1 O 0.6302(3) 0.2731(2) 0.8345(2) 0.0591(6) Uani 1 1 d .
O2 O 0.5967(4) 0.5999(3) 0.6733(3) 0.0672(8) Uani 1 1 d .
H1O2 H 0.640(5) 0.637(4) 0.610(4) 0.054(13) Uiso 1 1 d .
O3 O 0.6550(3) 0.4232(2) 0.5191(2) 0.0471(5) Uani 1 1 d .
C1 C 0.8551(8) 0.1739(6) 1.0388(6) 0.1067(15) Uani 1 1 d .
H1A H 0.8993 0.0811 1.1328 0.135(17) Uiso 1 1 calc R
H1B H 0.8100 0.2642 1.0592 0.15(2) Uiso 1 1 calc R
H1C H 0.9583 0.1980 0.9686 0.21(3) Uiso 1 1 calc R
C2 C 0.7003(6) 0.1414(5) 0.9718(4) 0.0832(12) Uani 1 1 d .
H2A H 0.7458 0.0491 0.9530 0.119(17) Uiso 1 1 calc R
H2B H 0.5975 0.1149 1.0439 0.17(2) Uiso 1 1 calc R
C3 C 0.7096(11) 0.7816(7) 0.7415(6) 0.119(2) Uani 1 1 d .
H3A H 0.7537 0.7881 0.8290 0.21(3) Uiso 1 1 calc R
H3B H 0.5980 0.8613 0.6973 0.17(3) Uiso 1 1 calc R
H3C H 0.8080 0.8005 0.6670 0.16(2) Uiso 1 1 calc R
C4 C 0.6651(10) 0.6308(7) 0.7862(5) 0.1115(17) Uani 1 1 d .
H4A H 0.5701 0.6124 0.8648 0.18(2) Uiso 1 1 calc R
H4B H 0.7788 0.5523 0.8331 0.28(5) Uiso 1 1 calc R
C5 C 0.8573(5) 0.1769(4) 0.5533(5) 0.0753(10) Uani 1 1 d .
H5A H 0.9875 0.1234 0.5683 0.087(12) Uiso 1 1 calc R
H5B H 0.8062 0.1868 0.4600 0.085(12) Uiso 1 1 calc R
H5C H 0.7834 0.1153 0.6379 0.091(13) Uiso 1 1 calc R
C6 C 0.8489(4) 0.3407(4) 0.5431(4) 0.0550(8) Uani 1 1 d .
H6A H 0.9009 0.3309 0.6370 0.067(9) Uiso 1 1 calc R
H6B H 0.9258 0.4022 0.4590 0.041(7) Uiso 1 1 calc R

loop_
_atom_site_aniso_label
_atom_site_aniso_U_11
_atom_site_aniso_U_22
_atom_site_aniso_U_33
_atom_site_aniso_U_23
_atom_site_aniso_U_13
_atom_site_aniso_U_12
Ti 0.0558(4) 0.0496(4) 0.0408(3) -0.0120(3) -0.0047(2) -0.0145(3)
Cl1 0.0711(6) 0.0532(6) 0.0574(5) -0.0110(4) -0.0058(4) -0.0254(4)
Cl2 0.0779(7) 0.0952(8) 0.0563(5) -0.0332(5) 0.0096(4) -0.0156(5)
O1 0.0661(15) 0.0555(15) 0.0416(12) -0.0068(11) -0.0120(10) -0.0139(12)
O2 0.094(2) 0.0638(19) 0.0497(16) -0.0238(15) -0.0002(15) -0.0330(15)
O3 0.0462(13) 0.0433(13) 0.0459(11) -0.0141(10) -0.0089(9) -0.0064(9)
C1 0.105(4) 0.094(4) 0.095(3) -0.015(3) -0.055(3) -0.012(3)
C2 0.092(3) 0.066(3) 0.066(2) -0.003(2) -0.029(2) -0.016(2)
C3 0.201(6) 0.110(4) 0.089(3) -0.062(3) 0.034(4) -0.090(5)
C4 0.182(5) 0.119(4) 0.070(3) -0.053(3) 0.003(3) -0.086(4)
C5 0.068(3) 0.054(2) 0.097(3) -0.030(2) 0.000(2) -0.003(2)
C6 0.050(2) 0.053(2) 0.055(2) -0.0174(18) -0.0061(16) -0.0100(17)

loop_
_atom_type_symbol
_atom_type_description
_atom_type_scat_dispersion_real
_atom_type_scat_dispersion_imag
_atom_type_scat_source
Ti Ti 0.2776 0.4457 'International Tables Vol C Tables 4.2.6.8 and 6.1.1.4'
Cl Cl 0.1484 0.1585 'International Tables Vol C Tables 4.2.6.8 and 6.1.1.4'
C C 0.0033 0.0016 'International Tables Vol C Tables 4.2.6.8 and 6.1.1.4'
H H 0.0000 0.0000 'International Tables Vol C Tables 4.2.6.8 and 6.1.1.4'
O O 0.0106 0.0060 'International Tables Vol C Tables 4.2.6.8 and 6.1.1.4'

loop_
_geom_angle_atom_site_label_1
_geom_angle_atom_site_label_2
_geom_angle_atom_site_label_3
_geom_angle
_geom_angle_site_symmetry_1
_geom_angle_site_symmetry_3
O1 Ti O3 98.80(9) . .
O1 Ti O3 171.20(9) . 2_666
O3 Ti O3 72.76(9) . 2_666
O1 Ti O2 92.28(11) . .
O3 Ti O2 84.55(10) . .
O3 Ti O2 84.56(9) 2_666 .
O1 Ti Cl2 96.63(7) . .
O3 Ti Cl2 162.77(7) . .
O3 Ti Cl2 91.43(6) 2_666 .
O2 Ti Cl2 87.23(9) . .
O1 Ti Cl1 93.86(7) . .
O3 Ti Cl1 93.71(6) . .
O3 Ti Cl1 89.25(6) 2_666 .
O2 Ti Cl1 173.81(8) . .
Cl2 Ti Cl1 92.86(4) . .
O1 Ti Ti 136.54(8) . 2_666
O3 Ti Ti 37.79(6) . 2_666
O3 Ti Ti 34.97(5) 2_666 2_666
O2 Ti Ti 83.23(8) . 2_666
Cl2 Ti Ti 126.10(4) . 2_666
Cl1 Ti Ti 91.74(3) . 2_666
C2 O1 Ti 162.8(2) . .
C4 O2 Ti 132.6(3) . .
C4 O2 H1O2 109(3) . .
Ti O2 H1O2 113(3) . .
C6 O3 Ti 123.74(17) . .
C6 O3 Ti 128.73(17) . 2_666
Ti O3 Ti 107.24(9) . 2_666
C2 C1 H1A 109.5 . .
C2 C1 H1B 109.5 . .
H1A C1 H1B 109.5 . .
C2 C1 H1C 109.5 . .
H1A C1 H1C 109.5 . .
H1B C1 H1C 109.5 . .
O1 C2 C1 111.9(3) . .
O1 C2 H2A 109.2 . .
C1 C2 H2A 109.2 . .
O1 C2 H2B 109.2 . .
C1 C2 H2B 109.2 . .
H2A C2 H2B 107.9 . .
C4 C3 H3A 109.5 . .
C4 C3 H3B 109.5 . .
H3A C3 H3B 109.5 . .
C4 C3 H3C 109.5 . .
H3A C3 H3C 109.5 . .
H3B C3 H3C 109.5 . .
C3 C4 O2 117.4(4) . .
C3 C4 H4A 107.9 . .
O2 C4 H4A 107.9 . .
C3 C4 H4B 107.9 . .
O2 C4 H4B 107.9 . .
H4A C4 H4B 107.2 . .
C6 C5 H5A 109.5 . .
C6 C5 H5B 109.5 . .
H5A C5 H5B 109.5 . .
C6 C5 H5C 109.5 . .
H5A C5 H5C 109.5 . .
H5B C5 H5C 109.5 . .
O3 C6 C5 110.3(3) . .
O3 C6 H6A 109.6 . .
C5 C6 H6A 109.6 . .
O3 C6 H6B 109.6 . .
C5 C6 H6B 109.6 . .
H6A C6 H6B 108.1 . .

loop_
_geom_bond_atom_site_label_1
_geom_bond_atom_site_label_2
_geom_bond_distance
_geom_bond_site_symmetry_2
Ti O1 1.727(2) .
Ti O3 1.9463(19) .
Ti O3 2.0810(19) 2_666
Ti O2 2.084(3) .
Ti Cl2 2.3193(10) .
Ti Cl1 2.3640(9) .
Ti Ti 3.2435(11) 2_666
O1 C2 1.411(4) .
O2 C4 1.409(4) .
O2 H1O2 0.65(3) .
O3 C6 1.452(3) .
O3 Ti 2.0810(19) 2_666
C1 C2 1.470(5) .
C1 H1A 0.9700 .
C1 H1B 0.9700 .
C1 H1C 0.9700 .
C2 H2A 0.9800 .
C2 H2B 0.9800 .
C3 C4 1.392(5) .
C3 H3A 0.9700 .
C3 H3B 0.9700 .
C3 H3C 0.9700 .
C4 H4A 0.9800 .
C4 H4B 0.9800 .
C5 C6 1.511(4) .
C5 H5A 0.9700 .
C5 H5B 0.9700 .
C5 H5C 0.9700 .
C6 H6A 0.9800 .
C6 H6B 0.9800 .
